data_2018973
loop_
_publ_author_name
'Sillanp\"a\"a, Reijo'
'H\"anninen, Mikko M.'

_publ_section_title
;
 A cocrystal of two Mo^VI^ complexes bearing different diastereomers of
 the
 2,4-di-<i>tert</i>-butyl-6-{[(1-oxido-1-phenylpropan-2-yl)(methyl)amino]methyl}phenolate
 ligand derived from (+)-ephedrine
;
_journal_coeditor_code LG3109
_journal_issue 5
_journal_name_full 'Acta Crystallographica Section C'
_journal_page_first 509
_journal_page_last 512
_journal_paper_doi 10.1107/S0108270113010652
_journal_volume 69
_journal_year 2013
_chemical_formula_iupac '[Mo (C25 H35 N O2) O2 (C H4 O)]'
_chemical_formula_moiety 'C26 H39 Mo N O5'
_chemical_formula_sum 'C26 H39 Mo N O5'
_chemical_formula_weight 541.52
_chemical_name_systematic
;
[(1<i>S</i>,2<i>R</i>,<i>R</i>~N~)-2,4-Di-<i>tert</i>-butyl-6-{[(1-oxido-1-\
phenylpropan-2-yl)(methyl)amino]methyl}phenolato](methanol)-<i>cis</i>-\
dioxidomolybdenum(VI)--[(1<i>S</i>,2<i>R</i>,<i>S</i>~N~)-2,4-di-<i>tert</i>-\
butyl-6-{[(1-oxido-1-phenylpropan-2-\
yl)(methyl)amino]methyl}phenolato](methanol)-<i>cis</i>-dioxidomolybdenum(VI)
;
_space_group_IT_number 4
_symmetry_cell_setting monoclinic
_symmetry_space_group_name_Hall 'P 2yb'
_symmetry_space_group_name_H-M 'P 1 21 1'
_atom_sites_solution_hydrogens geom
_atom_sites_solution_primary direct
_atom_sites_solution_secondary difmap
_cell_angle_alpha 90
_cell_angle_beta 109.9340(10)
_cell_angle_gamma 90
_cell_formula_units_Z 4
_cell_length_a 16.1560(4)
_cell_length_b 8.41290(10)
_cell_length_c 20.3545(6)
_cell_measurement_reflns_used 4502
_cell_measurement_temperature 123(2)
_cell_measurement_theta_max 28.7
_cell_measurement_theta_min 0.407
_cell_volume 2600.80(11)
_computing_cell_refinement 'SCALEPACK (Otwinowski & Minor 1997)'
_computing_data_collection 'COLLECT (Nonius, 2004)'
_computing_data_reduction
;
DENZO and SCALEPACK (Otwinowski & Minor 1997)
;
_computing_molecular_graphics
;
DIAMOND (Brandenburg, 1999) and <i>Mercury</i> (Macrae <i>et al.</i>,
2008)
;
_computing_publication_material 'WinGX (Farrugia, 2012)'
_computing_structure_refinement 'SHELXL97 (Sheldrick, 2008<i>b</i>)'
_computing_structure_solution 'SHELXS97 (Sheldrick, 2008<i>b</i>)'
_diffrn_ambient_temperature 123(2)
_diffrn_detector_area_resol_mean 9
_diffrn_measured_fraction_theta_full 0.996
_diffrn_measured_fraction_theta_max 0.996
_diffrn_measurement_device '95mm CCD camera on \k-goniostat'
_diffrn_measurement_device_type 'Nonius KappaCCD area-detector'
_diffrn_measurement_method 'CCD rotation images, thick slices'
_diffrn_radiation_monochromator graphite
_diffrn_radiation_type MoK\a
_diffrn_radiation_wavelength 0.71073
_diffrn_reflns_av_R_equivalents 0.0328
_diffrn_reflns_limit_h_max 19
_diffrn_reflns_limit_h_min -14
_diffrn_reflns_limit_k_max 10
_diffrn_reflns_limit_k_min -10
_diffrn_reflns_limit_l_max 24
_diffrn_reflns_limit_l_min -25
_diffrn_reflns_number 15118
_diffrn_reflns_theta_full 26
_diffrn_reflns_theta_max 26
_diffrn_reflns_theta_min 2.64
_exptl_absorpt_coefficient_mu 0.539
_exptl_absorpt_correction_T_max 0.7458
_exptl_absorpt_correction_T_min 0.6078
_exptl_absorpt_correction_type multi-scan
_exptl_absorpt_process_details '(SADABS; Sheldrick, 2008<i>a</i>)'
_exptl_crystal_colour yellow
_exptl_crystal_density_diffrn 1.383
_exptl_crystal_density_method 'not measured'
_exptl_crystal_description plate
_exptl_crystal_F_000 1136
_exptl_crystal_size_max 0.36
_exptl_crystal_size_mid 0.16
_exptl_crystal_size_min 0.12
_refine_diff_density_max 0.36
_refine_diff_density_min -0.544
_refine_ls_abs_structure_details 'Flack (1983), with 4298 Friedel pairs'
_refine_ls_abs_structure_Flack 0.00(3)
_refine_ls_extinction_method none
_refine_ls_goodness_of_fit_ref 1.044
_refine_ls_hydrogen_treatment mixed
_refine_ls_matrix_type full
_refine_ls_number_parameters 621
_refine_ls_number_reflns 9756
_refine_ls_number_restraints 3
_refine_ls_restrained_S_all 1.044
_refine_ls_R_factor_all 0.042
_refine_ls_R_factor_gt 0.0373
_refine_ls_shift/su_max 0.002
_refine_ls_shift/su_mean 0
_refine_ls_structure_factor_coef Fsqd
_refine_ls_weighting_details 'calc w = 1/[\s^2^(Fo^2^)+(0.0000P)^2^+2.3404P] where P=(Fo^2^+2Fc^2^)/3'
_refine_ls_weighting_scheme calc
_refine_ls_wR_factor_gt 0.082
_refine_ls_wR_factor_ref 0.0845
_reflns_number_gt 8963
_reflns_number_total 9756
_reflns_threshold_expression I>2\s(I)
_cod_data_source_file lg3109.cif
_cod_data_source_block I
_cod_original_cell_volume 2600.80(10)
_cod_original_sg_symbol_H-M 'P 21'
_cod_database_code 2018973
_cod_database_fobs_code 2018973

loop_
_symmetry_equiv_pos_as_xyz
'x, y, z'
'-x, y+1/2, -z'

loop_
_atom_site_type_symbol
_atom_site_label
_atom_site_fract_x
_atom_site_fract_y
_atom_site_fract_z
_atom_site_U_iso_or_equiv
_atom_site_adp_type
_atom_site_calc_flag
_atom_site_refinement_flags
_atom_site_occupancy
_atom_site_symmetry_multiplicity
Mo Mo1 0.356925(17) 0.49021(4) 0.849500(15) 0.01348(7) Uani d . 1 1
Mo Mo2 0.050199(17) 0.97967(4) 0.765051(15) 0.01410(7) Uani d . 1 1
O O1 0.27783(17) 0.6343(3) 0.81671(15) 0.0201(6) Uani d . 1 1
O O2 0.43944(17) 0.5867(3) 0.91100(15) 0.0204(6) Uani d . 1 1
O O3 0.40185(14) 0.4785(4) 0.77379(12) 0.0166(5) Uani d . 1 1
O O4 0.30770(17) 0.3748(3) 0.90769(14) 0.0174(6) Uani d . 1 1
O O5 0.25127(18) 0.3246(3) 0.76682(16) 0.0205(6) Uani d D 1 1
O O6 0.11718(16) 1.1430(3) 0.77312(14) 0.0194(6) Uani d . 1 1
O O7 -0.04313(18) 1.0539(3) 0.77283(15) 0.0220(6) Uani d . 1 1
O O8 0.00846(15) 0.9542(3) 0.66421(13) 0.0163(6) Uani d . 1 1
O O9 0.10678(18) 0.8852(3) 0.85415(14) 0.0215(6) Uani d . 1 1
O O10 0.16371(19) 0.8432(3) 0.74084(16) 0.0232(6) Uani d D 1 1
N N8 0.44682(19) 0.2510(3) 0.88457(17) 0.0153(7) Uani d . 1 1
N N38 -0.0070(2) 0.7147(3) 0.76097(17) 0.0144(7) Uani d . 1 1
C C1 0.4698(2) 0.4135(4) 0.7575(2) 0.0151(8) Uani d . 1 1
C C2 0.5071(2) 0.4983(5) 0.71536(17) 0.0144(7) Uani d . 1 1
C C3 0.5759(2) 0.4251(4) 0.7002(2) 0.0172(8) Uani d . 1 1
H H3 0.6006 0.4785 0.6713 0.021 Uiso calc R 1 1
C C4 0.6100(2) 0.2761(4) 0.7259(2) 0.0152(8) Uani d . 1 1
C C5 0.5708(2) 0.1958(4) 0.7672(2) 0.0156(8) Uani d . 1 1
H H5 0.5921 0.0964 0.7851 0.019 Uiso calc R 1 1
C C6 0.4998(2) 0.2618(4) 0.7824(2) 0.0148(8) Uani d . 1 1
C C7 0.4526(2) 0.1662(4) 0.8221(2) 0.0150(8) Uani d . 1 1
H H7A 0.3936 0.1418 0.791 0.018 Uiso calc R 1 1
H H7B 0.4834 0.0665 0.8369 0.018 Uiso calc R 1 1
C C9 0.4055(2) 0.1524(4) 0.9274(2) 0.0156(8) Uani d . 1 1
H H9 0.4529 0.0989 0.9643 0.019 Uiso calc R 1 1
C C10 0.3633(2) 0.2756(4) 0.9622(2) 0.0165(8) Uani d . 1 1
H H10 0.4104 0.3419 0.9931 0.02 Uiso calc R 1 1
C C11 0.3113(2) 0.2061(4) 1.0049(2) 0.0169(8) Uani d . 1 1
C C12 0.2225(3) 0.1694(4) 0.9744(2) 0.0210(9) Uani d . 1 1
H H12 0.1936 0.1895 0.9272 0.025 Uiso calc R 1 1
C C13 0.1772(3) 0.1031(5) 1.0141(2) 0.0233(9) Uani d . 1 1
H H13 0.1178 0.079 0.9935 0.028 Uiso calc R 1 1
C C14 0.2195(3) 0.0722(5) 1.0845(2) 0.0291(10) Uani d . 1 1
H H14 0.1885 0.0269 1.1108 0.035 Uiso calc R 1 1
C C15 0.3075(3) 0.1086(5) 1.1155(2) 0.0284(10) Uani d . 1 1
H H15 0.3363 0.0877 1.1627 0.034 Uiso calc R 1 1
C C16 0.3528(3) 0.1773(5) 1.0753(2) 0.0226(9) Uani d . 1 1
H H16 0.4119 0.204 1.0962 0.027 Uiso calc R 1 1
C C17 0.5389(2) 0.2908(4) 0.9307(2) 0.0193(8) Uani d . 1 1
H H17A 0.5732 0.1952 0.9424 0.029 Uiso calc R 1 1
H H17B 0.5373 0.3405 0.9728 0.029 Uiso calc R 1 1
H H17C 0.565 0.3622 0.9066 0.029 Uiso calc R 1 1
C C18 0.3408(3) 0.0267(4) 0.8868(2) 0.0204(9) Uani d . 1 1
H H18A 0.2928 0.0769 0.8512 0.031 Uiso calc R 1 1
H H18B 0.3185 -0.0307 0.918 0.031 Uiso calc R 1 1
H H18C 0.3701 -0.0457 0.8655 0.031 Uiso calc R 1 1
C C19 0.4739(2) 0.6659(4) 0.6866(2) 0.0148(8) Uani d . 1 1
C C20 0.3757(3) 0.6624(5) 0.6435(2) 0.0211(9) Uani d . 1 1
H H20A 0.3566 0.7673 0.6265 0.032 Uiso calc R 1 1
H H20B 0.3431 0.6264 0.6722 0.032 Uiso calc R 1 1
H H20C 0.3658 0.5913 0.6047 0.032 Uiso calc R 1 1
C C21 0.4897(3) 0.7825(4) 0.7484(2) 0.0218(9) Uani d . 1 1
H H21A 0.5517 0.7895 0.774 0.033 Uiso calc R 1 1
H H21B 0.4596 0.7448 0.7787 0.033 Uiso calc R 1 1
H H21C 0.4676 0.8857 0.7308 0.033 Uiso calc R 1 1
C C22 0.5231(3) 0.7302(5) 0.6399(2) 0.0234(9) Uani d . 1 1
H H22A 0.5151 0.659 0.6014 0.035 Uiso calc R 1 1
H H22B 0.5847 0.7387 0.6666 0.035 Uiso calc R 1 1
H H22C 0.5004 0.8331 0.6225 0.035 Uiso calc R 1 1
C C23 0.6875(2) 0.2064(4) 0.7074(2) 0.0186(8) Uani d . 1 1
C C24 0.6578(3) 0.1755(5) 0.6289(2) 0.0283(10) Uani d . 1 1
H H24A 0.7057 0.1304 0.6173 0.042 Uiso calc R 1 1
H H24B 0.64 0.2738 0.6041 0.042 Uiso calc R 1 1
H H24C 0.6091 0.1028 0.6159 0.042 Uiso calc R 1 1
C C25 0.7202(3) 0.0488(5) 0.7461(3) 0.0281(10) Uani d . 1 1
H H25A 0.6729 -0.027 0.7337 0.042 Uiso calc R 1 1
H H25B 0.74 0.067 0.7957 0.042 Uiso calc R 1 1
H H25C 0.768 0.0081 0.7332 0.042 Uiso calc R 1 1
C C26 0.7648(3) 0.3256(5) 0.7293(3) 0.0290(10) Uani d . 1 1
H H26A 0.7842 0.341 0.779 0.043 Uiso calc R 1 1
H H26B 0.7457 0.4254 0.7061 0.043 Uiso calc R 1 1
H H26C 0.8125 0.2846 0.7163 0.043 Uiso calc R 1 1
C C27 0.2057(3) 0.3818(5) 0.6974(2) 0.0246(9) Uani d . 1 1
H H27A 0.1675 0.4677 0.6994 0.037 Uiso calc R 1 1
H H27B 0.1714 0.2972 0.6695 0.037 Uiso calc R 1 1
H H27C 0.2477 0.4186 0.677 0.037 Uiso calc R 1 1
C C31 -0.0700(2) 0.8955(4) 0.6205(2) 0.0162(8) Uani d . 1 1
C C32 -0.1222(2) 0.9814(5) 0.56211(17) 0.0153(6) Uani d . 1 1
C C33 -0.2021(3) 0.9153(4) 0.5224(2) 0.0198(8) Uani d . 1 1
H H33 -0.2377 0.9727 0.4842 0.024 Uiso calc R 1 1
C C34 -0.2327(2) 0.7675(4) 0.5362(2) 0.0169(8) Uani d . 1 1
C C35 -0.1763(3) 0.6818(4) 0.5922(2) 0.0192(8) Uani d . 1 1
H H35 -0.1932 0.5818 0.6025 0.023 Uiso calc R 1 1
C C36 -0.0952(3) 0.7431(4) 0.6330(2) 0.0180(8) Uani d . 1 1
C C37 -0.0306(3) 0.6443(4) 0.6895(2) 0.0179(8) Uani d . 1 1
H H37A -0.0557 0.5397 0.6898 0.021 Uiso calc R 1 1
H H37B 0.0227 0.6311 0.6783 0.021 Uiso calc R 1 1
C C39 0.0661(2) 0.6177(4) 0.8105(2) 0.0162(8) Uani d . 1 1
H H39 0.1064 0.5933 0.7852 0.019 Uiso calc R 1 1
C C40 0.1195(2) 0.7236(4) 0.8736(2) 0.0174(8) Uani d . 1 1
H H40 0.1818 0.7008 0.8821 0.021 Uiso calc R 1 1
C C41 0.1049(3) 0.6964(4) 0.9425(2) 0.0196(8) Uani d . 1 1
C C42 0.0449(3) 0.7818(5) 0.9626(2) 0.0242(9) Uani d . 1 1
H H42 0.0095 0.8569 0.9323 0.029 Uiso calc R 1 1
C C43 0.0364(3) 0.7575(6) 1.0275(3) 0.0371(12) Uani d . 1 1
H H43 -0.0045 0.8161 1.0402 0.045 Uiso calc R 1 1
C C44 0.0882(4) 0.6474(6) 1.0731(3) 0.0459(15) Uani d . 1 1
H H44 0.0831 0.6321 1.1168 0.055 Uiso calc R 1 1
C C45 0.1484(4) 0.5591(6) 1.0528(3) 0.0457(15) Uani d . 1 1
H H45 0.183 0.4826 1.0827 0.055 Uiso calc R 1 1
C C46 0.1568(3) 0.5850(5) 0.9886(2) 0.0301(10) Uani d . 1 1
H H46 0.1979 0.5269 0.9759 0.036 Uiso calc R 1 1
C C47 -0.0864(2) 0.7173(4) 0.7812(2) 0.0190(8) Uani d . 1 1
H H47A -0.1284 0.7907 0.7518 0.029 Uiso calc R 1 1
H H47B -0.0707 0.7502 0.8291 0.029 Uiso calc R 1 1
H H47C -0.1118 0.6129 0.7759 0.029 Uiso calc R 1 1
C C48 0.0382(3) 0.4583(5) 0.8310(2) 0.0247(9) Uani d . 1 1
H H48A 0.0009 0.475 0.8583 0.037 Uiso calc R 1 1
H H48B 0.0894 0.3995 0.8579 0.037 Uiso calc R 1 1
H H48C 0.0066 0.3995 0.7896 0.037 Uiso calc R 1 1
C C49 -0.0901(2) 1.1420(4) 0.5419(2) 0.0183(8) Uani d . 1 1
C C50 -0.0758(3) 1.2651(5) 0.6011(2) 0.0259(10) Uani d . 1 1
H H50A -0.0635 1.3672 0.5855 0.039 Uiso calc R 1 1
H H50B -0.0271 1.2327 0.6412 0.039 Uiso calc R 1 1
H H50C -0.128 1.2719 0.6135 0.039 Uiso calc R 1 1
C C51 -0.0040(3) 1.1164(5) 0.5272(3) 0.0296(10) Uani d . 1 1
H H51A -0.0139 1.0425 0.4893 0.044 Uiso calc R 1 1
H H51B 0.04 1.0746 0.5682 0.044 Uiso calc R 1 1
H H51C 0.0158 1.2159 0.5148 0.044 Uiso calc R 1 1
C C52 -0.1576(3) 1.2143(5) 0.4765(2) 0.0343(11) Uani d . 1 1
H H52A -0.1676 1.1425 0.4379 0.051 Uiso calc R 1 1
H H52B -0.1355 1.3134 0.4658 0.051 Uiso calc R 1 1
H H52C -0.2119 1.2325 0.4847 0.051 Uiso calc R 1 1
C C53 -0.3239(3) 0.7063(4) 0.4909(2) 0.0199(9) Uani d . 1 1
C C54 -0.3945(3) 0.8249(5) 0.4944(2) 0.0260(10) Uani d . 1 1
H H54A -0.3926 0.8347 0.5419 0.039 Uiso calc R 1 1
H H54B -0.4515 0.7874 0.4658 0.039 Uiso calc R 1 1
H H54C -0.3835 0.9267 0.4777 0.039 Uiso calc R 1 1
C C55 -0.3446(3) 0.5445(5) 0.5170(2) 0.0291(11) Uani d . 1 1
H H55A -0.3041 0.4661 0.5117 0.044 Uiso calc R 1 1
H H55B -0.4036 0.5136 0.49 0.044 Uiso calc R 1 1
H H55C -0.3389 0.5527 0.5653 0.044 Uiso calc R 1 1
C C56 -0.3284(3) 0.6866(6) 0.4145(2) 0.0316(11) Uani d . 1 1
H H56A -0.3176 0.7873 0.3967 0.047 Uiso calc R 1 1
H H56B -0.3858 0.6489 0.3868 0.047 Uiso calc R 1 1
H H56C -0.2847 0.6114 0.4124 0.047 Uiso calc R 1 1
C C57 0.2059(3) 0.9108(5) 0.6966(2) 0.0253(9) Uani d . 1 1
H H57A 0.1622 0.9441 0.6536 0.038 Uiso calc R 1 1
H H57B 0.2437 0.8331 0.687 0.038 Uiso calc R 1 1
H H57C 0.2402 1.0009 0.7194 0.038 Uiso calc R 1 1
H H5O 0.225(3) 0.264(6) 0.784(3) 0.059(19) Uiso d D 1 1
H H10O 0.198(2) 0.786(4) 0.7704(18) 0.025(13) Uiso d D 1 1

loop_
_atom_site_aniso_label
_atom_site_aniso_U_11
_atom_site_aniso_U_22
_atom_site_aniso_U_33
_atom_site_aniso_U_12
_atom_site_aniso_U_13
_atom_site_aniso_U_23
Mo1 0.01271(14) 0.01256(14) 0.01522(15) 0.00186(15) 0.00483(11) 0.00129(16)
Mo2 0.01390(14) 0.01320(14) 0.01498(15) -0.00125(16) 0.00462(11) -0.00027(17)
O1 0.0192(14) 0.0187(14) 0.0253(17) 0.0064(11) 0.0112(13) 0.0058(12)
O2 0.0198(14) 0.0185(14) 0.0218(16) 0.0009(11) 0.0057(12) -0.0018(11)
O3 0.0162(11) 0.0170(11) 0.0183(12) 0.0046(13) 0.0080(10) 0.0024(14)
O4 0.0175(14) 0.0164(13) 0.0167(15) 0.0030(10) 0.0038(12) 0.0048(11)
O5 0.0201(15) 0.0209(15) 0.0186(16) -0.0056(11) 0.0042(13) 0.0036(12)
O6 0.0159(14) 0.0202(14) 0.0189(15) -0.0040(11) 0.0018(12) 0.0017(11)
O7 0.0250(15) 0.0180(13) 0.0261(17) -0.0022(11) 0.0126(13) -0.0038(11)
O8 0.0128(12) 0.0187(16) 0.0137(13) -0.0013(10) -0.0004(10) 0.0025(10)
O9 0.0281(16) 0.0177(14) 0.0133(15) -0.0039(11) 0.0000(12) 0.0030(11)
O10 0.0190(15) 0.0247(16) 0.0243(18) 0.0087(12) 0.0052(13) 0.0106(13)
N8 0.0126(16) 0.0148(16) 0.0169(17) -0.0018(12) 0.0030(13) -0.0029(13)
N38 0.0151(16) 0.0124(15) 0.0152(17) 0.0000(12) 0.0044(14) 0.0012(12)
C1 0.0107(18) 0.0165(17) 0.016(2) -0.0013(14) 0.0022(16) -0.0034(15)
C2 0.0159(16) 0.0121(17) 0.0136(16) -0.0056(17) 0.0030(13) -0.0054(18)
C3 0.019(2) 0.0149(18) 0.018(2) -0.0038(14) 0.0066(17) 0.0004(14)
C4 0.0123(18) 0.0146(18) 0.017(2) -0.0039(14) 0.0036(16) -0.0061(15)
C5 0.0131(19) 0.0142(18) 0.019(2) 0.0041(14) 0.0041(16) -0.0020(15)
C6 0.0171(19) 0.0136(18) 0.014(2) -0.0039(14) 0.0054(16) -0.0050(15)
C7 0.0186(19) 0.0118(18) 0.015(2) -0.0012(14) 0.0067(16) -0.0004(14)
C9 0.0176(19) 0.0171(19) 0.0121(19) 0.0019(15) 0.0050(16) 0.0026(15)
C10 0.0167(19) 0.0183(19) 0.013(2) -0.0021(14) 0.0026(16) 0.0022(15)
C11 0.020(2) 0.0157(18) 0.018(2) 0.0030(14) 0.0110(17) 0.0002(15)
C12 0.020(2) 0.019(2) 0.024(2) 0.0037(15) 0.0065(18) 0.0061(16)
C13 0.016(2) 0.024(2) 0.030(3) -0.0018(15) 0.0075(18) 0.0040(17)
C14 0.028(2) 0.031(2) 0.036(3) -0.0010(18) 0.020(2) 0.006(2)
C15 0.026(2) 0.044(3) 0.017(2) 0.0033(19) 0.0083(19) 0.0087(19)
C16 0.017(2) 0.031(2) 0.018(2) -0.0010(16) 0.0041(17) 0.0013(17)
C17 0.0128(19) 0.020(2) 0.023(2) -0.0003(15) 0.0033(17) -0.0006(16)
C18 0.021(2) 0.020(2) 0.024(2) -0.0021(14) 0.0115(17) 0.0007(15)
C19 0.0174(19) 0.0120(18) 0.014(2) 0.0013(14) 0.0035(16) 0.0031(14)
C20 0.024(2) 0.0166(19) 0.022(2) 0.0026(15) 0.0063(18) 0.0006(16)
C21 0.026(2) 0.0152(19) 0.022(2) -0.0018(16) 0.0051(19) -0.0045(17)
C22 0.026(2) 0.016(2) 0.031(3) 0.0010(16) 0.014(2) 0.0065(17)
C23 0.017(2) 0.0172(19) 0.023(2) 0.0019(15) 0.0079(17) -0.0044(16)
C24 0.028(2) 0.031(2) 0.027(3) 0.0009(18) 0.011(2) -0.0077(19)
C25 0.026(2) 0.025(2) 0.038(3) 0.0091(17) 0.017(2) 0.0059(18)
C26 0.017(2) 0.026(2) 0.047(3) -0.0009(17) 0.014(2) -0.006(2)
C27 0.027(2) 0.029(2) 0.015(2) -0.0055(17) 0.0037(18) 0.0007(17)
C31 0.0136(19) 0.0174(19) 0.018(2) 0.0000(14) 0.0059(16) -0.0021(16)
C32 0.0140(15) 0.0122(15) 0.0189(17) 0.0026(19) 0.0045(13) 0.003(2)
C33 0.019(2) 0.0200(19) 0.017(2) 0.0016(15) 0.0016(17) 0.0027(16)
C34 0.0168(19) 0.0192(19) 0.013(2) -0.0027(15) 0.0029(16) -0.0030(15)
C35 0.023(2) 0.0171(19) 0.018(2) -0.0027(15) 0.0067(17) -0.0021(15)
C36 0.026(2) 0.0142(19) 0.015(2) 0.0052(15) 0.0078(17) -0.0001(15)
C37 0.024(2) 0.0082(17) 0.017(2) 0.0001(14) 0.0010(17) -0.0009(15)
C39 0.0186(19) 0.0157(19) 0.014(2) 0.0041(15) 0.0051(16) 0.0021(15)
C40 0.0142(19) 0.0194(19) 0.018(2) 0.0003(15) 0.0051(16) 0.0023(16)
C41 0.025(2) 0.0170(19) 0.017(2) -0.0049(15) 0.0082(18) -0.0019(15)
C42 0.018(2) 0.030(2) 0.023(2) -0.0072(16) 0.0057(18) -0.0093(18)
C43 0.036(3) 0.049(3) 0.035(3) -0.022(2) 0.023(2) -0.021(2)
C44 0.073(4) 0.051(3) 0.018(3) -0.037(3) 0.020(3) -0.010(2)
C45 0.078(4) 0.034(3) 0.015(3) -0.011(3) 0.003(3) 0.008(2)
C46 0.046(3) 0.020(2) 0.019(2) 0.0014(19) 0.004(2) -0.0032(17)
C47 0.017(2) 0.0187(19) 0.021(2) -0.0033(15) 0.0062(17) -0.0008(16)
C48 0.033(2) 0.018(2) 0.019(2) 0.0001(17) 0.0041(17) 0.0056(17)
C49 0.020(2) 0.0127(18) 0.019(2) -0.0022(15) 0.0024(17) 0.0041(15)
C50 0.035(2) 0.0132(19) 0.028(3) -0.0007(17) 0.009(2) -0.0025(17)
C51 0.034(3) 0.024(2) 0.037(3) -0.0005(18) 0.021(2) 0.0058(19)
C52 0.038(3) 0.023(2) 0.028(3) -0.0079(18) -0.007(2) 0.0092(19)
C53 0.022(2) 0.0177(19) 0.015(2) -0.0060(15) -0.0004(17) -0.0012(15)
C54 0.017(2) 0.028(2) 0.031(3) -0.0026(16) 0.0049(19) 0.0046(19)
C55 0.026(2) 0.023(2) 0.031(3) -0.0084(16) 0.001(2) 0.0040(18)
C56 0.030(2) 0.042(3) 0.022(2) -0.013(2) 0.007(2) -0.007(2)
C57 0.026(2) 0.034(2) 0.020(2) 0.0051(17) 0.0127(19) 0.0019(18)

loop_
_atom_type_symbol
_atom_type_description
_atom_type_scat_dispersion_real
_atom_type_scat_dispersion_imag
_atom_type_scat_source
C C 0.0033 0.0016 'International Tables Vol C Tables 4.2.6.8 and 6.1.1.4'
H H 0 0 'International Tables Vol C Tables 4.2.6.8 and 6.1.1.4'
N N 0.0061 0.0033 'International Tables Vol C Tables 4.2.6.8 and 6.1.1.4'
O O 0.0106 0.006 'International Tables Vol C Tables 4.2.6.8 and 6.1.1.4'
Mo Mo -1.6832 0.6857 'International Tables Vol C Tables 4.2.6.8 and 6.1.1.4'

loop_
_geom_angle_atom_site_label_1
_geom_angle_atom_site_label_2
_geom_angle_atom_site_label_3
_geom_angle
_geom_angle_publ_flag
O1 Mo1 O2 104.01(13) yes
O1 Mo1 O3 99.14(12) yes
O1 Mo1 O4 100.84(12) yes
O1 Mo1 O5 83.11(12) yes
O2 Mo1 O5 172.87(11) yes
O3 Mo1 O4 145.84(13) yes
O1 Mo1 N8 169.16(12) yes
Mo1 O3 C1 140.5(2) yes
Mo1 O4 C10 119.6(2) yes
N8 C7 C6 113.0(3) yes
N8 C9 C10 104.3(3) yes
O6 Mo2 O7 104.38(13) yes
O6 Mo2 O8 99.75(12) yes
O6 Mo2 O9 99.23(12) yes
O6 Mo2 O10 84.26(11) yes
O7 Mo2 O10 169.85(12) yes
O8 Mo2 O9 147.31(11) yes
O6 Mo2 N38 164.80(11) yes
Mo2 O8 C31 129.7(2) yes
Mo2 O9 C40 130.3(2) yes
N38 C37 C36 113.8(3) yes
N38 C39 C40 109.3(3) yes
O2 Mo1 O3 101.57(12) ?
O2 Mo1 O4 100.10(13) ?
O4 Mo1 O5 77.96(11) ?
O3 Mo1 O5 77.27(11) ?
O2 Mo1 N8 86.52(11) ?
O4 Mo1 N8 74.37(11) ?
O3 Mo1 N8 80.93(12) ?
O5 Mo1 N8 86.35(10) ?
O7 Mo2 O9 102.66(13) ?
O7 Mo2 O8 98.08(12) ?
O9 Mo2 O10 80.82(11) ?
O8 Mo2 O10 74.90(10) ?
O7 Mo2 N38 90.07(11) ?
O9 Mo2 N38 72.52(11) ?
O8 Mo2 N38 82.54(11) ?
O10 Mo2 N38 81.84(10) ?
C27 O5 Mo1 120.0(2) ?
C27 O5 H5O 118(4) ?
Mo1 O5 H5O 114(4) ?
C57 O10 Mo2 120.9(2) ?
C57 O10 H10O 111(3) ?
Mo2 O10 H10O 120(3) ?
C7 N8 C17 107.7(3) ?
C7 N8 C9 113.5(3) ?
C17 N8 C9 107.4(3) ?
C7 N8 Mo1 110.5(2) ?
C17 N8 Mo1 111.3(2) ?
C9 N8 Mo1 106.6(2) ?
C47 N38 C37 108.7(3) ?
C47 N38 C39 112.3(3) ?
C37 N38 C39 108.6(3) ?
C47 N38 Mo2 109.7(2) ?
C37 N38 Mo2 111.6(2) ?
C39 N38 Mo2 106.0(2) ?
O3 C1 C6 119.1(3) ?
O3 C1 C2 119.6(3) ?
C6 C1 C2 121.3(3) ?
C3 C2 C1 116.9(4) ?
C3 C2 C19 121.2(3) ?
C1 C2 C19 121.9(3) ?
C2 C3 C4 123.8(4) ?
C2 C3 H3 118.1 ?
C4 C3 H3 118.1 ?
C5 C4 C3 117.4(3) ?
C5 C4 C23 122.6(3) ?
C3 C4 C23 120.0(3) ?
C4 C5 C6 121.2(3) ?
C4 C5 H5 119.4 ?
C6 C5 H5 119.4 ?
C1 C6 C5 119.3(3) ?
C1 C6 C7 120.1(3) ?
C5 C6 C7 120.4(3) ?
N8 C7 H7A 109 ?
C6 C7 H7A 109 ?
N8 C7 H7B 109 ?
C6 C7 H7B 109 ?
H7A C7 H7B 107.8 ?
N8 C9 C18 115.1(3) ?
C18 C9 C10 112.9(3) ?
N8 C9 H9 108.1 ?
C18 C9 H9 108.1 ?
C10 C9 H9 108.1 ?
O4 C10 C11 110.1(3) ?
O4 C10 C9 107.2(3) ?
C11 C10 C9 115.0(3) ?
O4 C10 H10 108.1 ?
C11 C10 H10 108.1 ?
C9 C10 H10 108.1 ?
C16 C11 C12 119.2(4) ?
C16 C11 C10 119.6(3) ?
C12 C11 C10 121.2(4) ?
C13 C12 C11 120.1(4) ?
C13 C12 H12 120 ?
C11 C12 H12 120 ?
C12 C13 C14 120.6(4) ?
C12 C13 H13 119.7 ?
C14 C13 H13 119.7 ?
C15 C14 C13 120.0(4) ?
C15 C14 H14 120 ?
C13 C14 H14 120 ?
C14 C15 C16 119.3(4) ?
C14 C15 H15 120.4 ?
C16 C15 H15 120.4 ?
C11 C16 C15 121.0(4) ?
C11 C16 H16 119.5 ?
C15 C16 H16 119.5 ?
N8 C17 H17A 109.5 ?
N8 C17 H17B 109.5 ?
H17A C17 H17B 109.5 ?
N8 C17 H17C 109.5 ?
H17A C17 H17C 109.5 ?
H17B C17 H17C 109.5 ?
C9 C18 H18A 109.5 ?
C9 C18 H18B 109.5 ?
H18A C18 H18B 109.5 ?
C9 C18 H18C 109.5 ?
H18A C18 H18C 109.5 ?
H18B C18 H18C 109.5 ?
C20 C19 C22 107.9(3) ?
C20 C19 C21 109.3(3) ?
C22 C19 C21 107.7(3) ?
C20 C19 C2 110.9(3) ?
C22 C19 C2 111.7(3) ?
C21 C19 C2 109.3(3) ?
C19 C20 H20A 109.5 ?
C19 C20 H20B 109.5 ?
H20A C20 H20B 109.5 ?
C19 C20 H20C 109.5 ?
H20A C20 H20C 109.5 ?
H20B C20 H20C 109.5 ?
C19 C21 H21A 109.5 ?
C19 C21 H21B 109.5 ?
H21A C21 H21B 109.5 ?
C19 C21 H21C 109.5 ?
H21A C21 H21C 109.5 ?
H21B C21 H21C 109.5 ?
C19 C22 H22A 109.5 ?
C19 C22 H22B 109.5 ?
H22A C22 H22B 109.5 ?
C19 C22 H22C 109.5 ?
H22A C22 H22C 109.5 ?
H22B C22 H22C 109.5 ?
C24 C23 C4 109.2(3) ?
C24 C23 C25 108.6(3) ?
C4 C23 C25 111.5(3) ?
C24 C23 C26 110.4(4) ?
C4 C23 C26 109.0(3) ?
C25 C23 C26 108.0(3) ?
C23 C24 H24A 109.5 ?
C23 C24 H24B 109.5 ?
H24A C24 H24B 109.5 ?
C23 C24 H24C 109.5 ?
H24A C24 H24C 109.5 ?
H24B C24 H24C 109.5 ?
C23 C25 H25A 109.5 ?
C23 C25 H25B 109.5 ?
H25A C25 H25B 109.5 ?
C23 C25 H25C 109.5 ?
H25A C25 H25C 109.5 ?
H25B C25 H25C 109.5 ?
C23 C26 H26A 109.5 ?
C23 C26 H26B 109.5 ?
H26A C26 H26B 109.5 ?
C23 C26 H26C 109.5 ?
H26A C26 H26C 109.5 ?
H26B C26 H26C 109.5 ?
O5 C27 H27A 109.5 ?
O5 C27 H27B 109.5 ?
H27A C27 H27B 109.5 ?
O5 C27 H27C 109.5 ?
H27A C27 H27C 109.5 ?
H27B C27 H27C 109.5 ?
O8 C31 C36 118.4(3) ?
O8 C31 C32 121.5(3) ?
C36 C31 C32 120.0(4) ?
C33 C32 C31 117.4(4) ?
C33 C32 C49 121.6(3) ?
C31 C32 C49 121.0(3) ?
C32 C33 C34 124.2(4) ?
C32 C33 H33 117.9 ?
C34 C33 H33 117.9 ?
C35 C34 C33 116.4(3) ?
C35 C34 C53 122.9(3) ?
C33 C34 C53 120.6(3) ?
C36 C35 C34 121.2(3) ?
C36 C35 H35 119.4 ?
C34 C35 H35 119.4 ?
C35 C36 C31 120.4(4) ?
C35 C36 C37 121.1(3) ?
C31 C36 C37 118.4(4) ?
N38 C37 H37A 108.8 ?
C36 C37 H37A 108.8 ?
N38 C37 H37B 108.8 ?
C36 C37 H37B 108.8 ?
H37A C37 H37B 107.7 ?
N38 C39 C48 115.1(3) ?
C48 C39 C40 114.3(3) ?
N38 C39 H39 105.7 ?
C48 C39 H39 105.7 ?
C40 C39 H39 105.7 ?
O9 C40 C41 110.6(3) ?
O9 C40 C39 109.4(3) ?
C41 C40 C39 117.3(3) ?
O9 C40 H40 106.3 ?
C41 C40 H40 106.3 ?
C39 C40 H40 106.3 ?
C42 C41 C46 118.5(4) ?
C42 C41 C40 122.9(4) ?
C46 C41 C40 118.6(4) ?
C41 C42 C43 120.9(4) ?
C41 C42 H42 119.6 ?
C43 C42 H42 119.6 ?
C44 C43 C42 120.5(5) ?
C44 C43 H43 119.7 ?
C42 C43 H43 119.7 ?
C43 C44 C45 119.0(5) ?
C43 C44 H44 120.5 ?
C45 C44 H44 120.5 ?
C46 C45 C44 120.1(5) ?
C46 C45 H45 120 ?
C44 C45 H45 120 ?
C45 C46 C41 121.1(5) ?
C45 C46 H46 119.4 ?
C41 C46 H46 119.4 ?
N38 C47 H47A 109.5 ?
N38 C47 H47B 109.5 ?
H47A C47 H47B 109.5 ?
N38 C47 H47C 109.5 ?
H47A C47 H47C 109.5 ?
H47B C47 H47C 109.5 ?
C39 C48 H48A 109.5 ?
C39 C48 H48B 109.5 ?
H48A C48 H48B 109.5 ?
C39 C48 H48C 109.5 ?
H48A C48 H48C 109.5 ?
H48B C48 H48C 109.5 ?
C52 C49 C51 108.1(4) ?
C52 C49 C50 106.6(3) ?
C51 C49 C50 110.0(3) ?
C52 C49 C32 111.9(3) ?
C51 C49 C32 109.7(3) ?
C50 C49 C32 110.6(3) ?
C49 C50 H50A 109.5 ?
C49 C50 H50B 109.5 ?
H50A C50 H50B 109.5 ?
C49 C50 H50C 109.5 ?
H50A C50 H50C 109.5 ?
H50B C50 H50C 109.5 ?
C49 C51 H51A 109.5 ?
C49 C51 H51B 109.5 ?
H51A C51 H51B 109.5 ?
C49 C51 H51C 109.5 ?
H51A C51 H51C 109.5 ?
H51B C51 H51C 109.5 ?
C49 C52 H52A 109.5 ?
C49 C52 H52B 109.5 ?
H52A C52 H52B 109.5 ?
C49 C52 H52C 109.5 ?
H52A C52 H52C 109.5 ?
H52B C52 H52C 109.5 ?
C34 C53 C54 109.3(3) ?
C34 C53 C55 111.5(3) ?
C54 C53 C55 107.9(3) ?
C34 C53 C56 110.4(3) ?
C54 C53 C56 109.6(4) ?
C55 C53 C56 108.1(3) ?
C53 C54 H54A 109.5 ?
C53 C54 H54B 109.5 ?
H54A C54 H54B 109.5 ?
C53 C54 H54C 109.5 ?
H54A C54 H54C 109.5 ?
H54B C54 H54C 109.5 ?
C53 C55 H55A 109.5 ?
C53 C55 H55B 109.5 ?
H55A C55 H55B 109.5 ?
C53 C55 H55C 109.5 ?
H55A C55 H55C 109.5 ?
H55B C55 H55C 109.5 ?
C53 C56 H56A 109.5 ?
C53 C56 H56B 109.5 ?
H56A C56 H56B 109.5 ?
C53 C56 H56C 109.5 ?
H56A C56 H56C 109.5 ?
H56B C56 H56C 109.5 ?
O10 C57 H57A 109.5 ?
O10 C57 H57B 109.5 ?
H57A C57 H57B 109.5 ?
O10 C57 H57C 109.5 ?
H57A C57 H57C 109.5 ?
H57B C57 H57C 109.5 ?

loop_
_geom_bond_atom_site_label_1
_geom_bond_atom_site_label_2
_geom_bond_distance
_geom_bond_publ_flag
Mo1 O1 1.722(3) yes
Mo1 O2 1.693(3) yes
Mo1 O3 1.917(2) yes
Mo1 O4 1.903(3) yes
Mo1 O5 2.393(3) yes
Mo1 N8 2.442(3) yes
Mo2 O6 1.722(2) yes
Mo2 O7 1.689(3) yes
Mo2 O8 1.942(3) yes
Mo2 O9 1.904(3) yes
Mo2 O10 2.354(3) yes
Mo2 N38 2.404(3) yes
O3 C1 1.365(4) ?
O4 C10 1.433(4) ?
O5 C27 1.435(5) ?
O5 H5O 0.814(10) ?
O8 C31 1.368(4) ?
O9 C40 1.411(4) ?
O10 C57 1.419(5) ?
O10 H10O 0.817(10) ?
N8 C7 1.488(5) ?
N8 C17 1.502(5) ?
N8 C9 1.514(5) ?
N38 C47 1.475(5) ?
N38 C37 1.495(5) ?
N38 C39 1.505(5) ?
C1 C6 1.398(5) ?
C1 C2 1.400(5) ?
C2 C3 1.394(5) ?
C2 C19 1.551(5) ?
C3 C4 1.396(5) ?
C3 H3 0.93 ?
C4 C5 1.388(5) ?
C4 C23 1.542(5) ?
C5 C6 1.401(5) ?
C5 H5 0.93 ?
C6 C7 1.517(5) ?
C7 H7A 0.97 ?
C7 H7B 0.97 ?
C9 C18 1.519(5) ?
C9 C10 1.538(5) ?
C9 H9 0.98 ?
C10 C11 1.518(5) ?
C10 H10 0.98 ?
C11 C16 1.380(6) ?
C11 C12 1.390(5) ?
C12 C13 1.380(6) ?
C12 H12 0.93 ?
C13 C14 1.385(6) ?
C13 H13 0.93 ?
C14 C15 1.380(6) ?
C14 H14 0.93 ?
C15 C16 1.396(6) ?
C15 H15 0.93 ?
C16 H16 0.93 ?
C17 H17A 0.96 ?
C17 H17B 0.96 ?
C17 H17C 0.96 ?
C18 H18A 0.96 ?
C18 H18B 0.96 ?
C18 H18C 0.96 ?
C19 C20 1.529(5) ?
C19 C22 1.531(5) ?
C19 C21 1.546(5) ?
C20 H20A 0.96 ?
C20 H20B 0.96 ?
C20 H20C 0.96 ?
C21 H21A 0.96 ?
C21 H21B 0.96 ?
C21 H21C 0.96 ?
C22 H22A 0.96 ?
C22 H22B 0.96 ?
C22 H22C 0.96 ?
C23 C24 1.526(6) ?
C23 C25 1.542(6) ?
C23 C26 1.543(5) ?
C24 H24A 0.96 ?
C24 H24B 0.96 ?
C24 H24C 0.96 ?
C25 H25A 0.96 ?
C25 H25B 0.96 ?
C25 H25C 0.96 ?
C26 H26A 0.96 ?
C26 H26B 0.96 ?
C26 H26C 0.96 ?
C27 H27A 0.96 ?
C27 H27B 0.96 ?
C27 H27C 0.96 ?
C31 C36 1.395(5) ?
C31 C32 1.401(5) ?
C32 C33 1.384(5) ?
C32 C49 1.552(5) ?
C33 C34 1.402(5) ?
C33 H33 0.93 ?
C34 C35 1.394(5) ?
C34 C53 1.535(5) ?
C35 C36 1.389(5) ?
C35 H35 0.93 ?
C36 C37 1.511(5) ?
C37 H37A 0.97 ?
C37 H37B 0.97 ?
C39 C48 1.517(5) ?
C39 C40 1.560(5) ?
C39 H39 0.98 ?
C40 C41 1.517(6) ?
C40 H40 0.98 ?
C41 C42 1.377(6) ?
C41 C46 1.387(6) ?
C42 C43 1.389(6) ?
C42 H42 0.93 ?
C43 C44 1.374(7) ?
C43 H43 0.93 ?
C44 C45 1.395(8) ?
C44 H44 0.93 ?
C45 C46 1.377(7) ?
C45 H45 0.93 ?
C46 H46 0.93 ?
C47 H47A 0.96 ?
C47 H47B 0.96 ?
C47 H47C 0.96 ?
C48 H48A 0.96 ?
C48 H48B 0.96 ?
C48 H48C 0.96 ?
C49 C52 1.530(5) ?
C49 C51 1.535(5) ?
C49 C50 1.546(6) ?
C50 H50A 0.96 ?
C50 H50B 0.96 ?
C50 H50C 0.96 ?
C51 H51A 0.96 ?
C51 H51B 0.96 ?
C51 H51C 0.96 ?
C52 H52A 0.96 ?
C52 H52B 0.96 ?
C52 H52C 0.96 ?
C53 C54 1.535(6) ?
C53 C55 1.538(5) ?
C53 C56 1.541(6) ?
C54 H54A 0.96 ?
C54 H54B 0.96 ?
C54 H54C 0.96 ?
C55 H55A 0.96 ?
C55 H55B 0.96 ?
C55 H55C 0.96 ?
C56 H56A 0.96 ?
C56 H56B 0.96 ?
C56 H56C 0.96 ?
C57 H57A 0.96 ?
C57 H57B 0.96 ?
C57 H57C 0.96 ?

loop_
_geom_hbond_atom_site_label_D
_geom_hbond_atom_site_label_H
_geom_hbond_atom_site_label_A
_geom_hbond_site_symmetry_A
_geom_hbond_distance_DH
_geom_hbond_distance_HA
_geom_hbond_distance_DA
_geom_hbond_angle_DHA
O5 H5O O6 1_545 0.814(10) 1.96(3) 2.690(4) 148(6)
O10 H10O O1 . 0.817(10) 1.835(16) 2.633(4) 165(5)

loop_
_geom_torsion_atom_site_label_1
_geom_torsion_atom_site_label_2
_geom_torsion_atom_site_label_3
_geom_torsion_atom_site_label_4
_geom_torsion
_geom_torsion_publ_flag
C17 N8 C9 C18 -146.5(3) yes
N8 C9 C10 O4 53.2(4) yes
C47 N38 C39 C48 45.1(4) yes
N38 C39 C40 O9 -21.9(4) yes
O2 Mo1 O3 C1 63.4(4) ?
O1 Mo1 O3 C1 169.8(4) ?
O4 Mo1 O3 C1 -65.0(4) ?
O5 Mo1 O3 C1 -109.4(4) ?
N8 Mo1 O3 C1 -21.2(4) ?
O2 Mo1 O4 C10 -53.7(3) ?
O1 Mo1 O4 C10 -160.2(3) ?
O3 Mo1 O4 C10 75.1(3) ?
O5 Mo1 O4 C10 119.4(3) ?
N8 Mo1 O4 C10 29.8(2) ?
O1 Mo1 O5 C27 43.7(3) ?
O4 Mo1 O5 C27 146.4(3) ?
O3 Mo1 O5 C27 -57.3(3) ?
N8 Mo1 O5 C27 -138.8(3) ?
O7 Mo2 O8 C31 -43.4(3) ?
O6 Mo2 O8 C31 -149.6(3) ?
O9 Mo2 O8 C31 85.7(3) ?
O10 Mo2 O8 C31 129.1(3) ?
N38 Mo2 O8 C31 45.6(3) ?
O7 Mo2 O9 C40 108.6(3) ?
O6 Mo2 O9 C40 -144.3(3) ?
O8 Mo2 O9 C40 -19.5(4) ?
O10 Mo2 O9 C40 -61.7(3) ?
N38 Mo2 O9 C40 22.6(3) ?
O7 Mo2 O10 C57 106.3(7) ?
O6 Mo2 O10 C57 -42.5(3) ?
O9 Mo2 O10 C57 -142.8(3) ?
O8 Mo2 O10 C57 59.3(3) ?
N38 Mo2 O10 C57 143.7(3) ?
O2 Mo1 N8 C7 -131.5(2) ?
O1 Mo1 N8 C7 62.0(7) ?
O4 Mo1 N8 C7 127.0(2) ?
O3 Mo1 N8 C7 -29.2(2) ?
O5 Mo1 N8 C7 48.5(2) ?
O2 Mo1 N8 C17 -11.9(3) ?
O1 Mo1 N8 C17 -178.4(6) ?
O4 Mo1 N8 C17 -113.4(3) ?
O3 Mo1 N8 C17 90.4(3) ?
O5 Mo1 N8 C17 168.0(3) ?
O2 Mo1 N8 C9 104.8(2) ?
O1 Mo1 N8 C9 -61.7(7) ?
O4 Mo1 N8 C9 3.3(2) ?
O3 Mo1 N8 C9 -152.9(2) ?
O5 Mo1 N8 C9 -75.2(2) ?
O7 Mo2 N38 C47 -11.8(3) ?
O6 Mo2 N38 C47 150.3(4) ?
O9 Mo2 N38 C47 91.4(3) ?
O8 Mo2 N38 C47 -110.0(2) ?
O10 Mo2 N38 C47 174.3(3) ?
O7 Mo2 N38 C37 108.7(2) ?
O6 Mo2 N38 C37 -89.3(5) ?
O9 Mo2 N38 C37 -148.1(3) ?
O8 Mo2 N38 C37 10.5(2) ?
O10 Mo2 N38 C37 -65.2(2) ?
O7 Mo2 N38 C39 -133.2(2) ?
O6 Mo2 N38 C39 28.8(6) ?
O9 Mo2 N38 C39 -30.0(2) ?
O8 Mo2 N38 C39 128.6(2) ?
O10 Mo2 N38 C39 52.9(2) ?
Mo1 O3 C1 C6 37.5(6) ?
Mo1 O3 C1 C2 -143.6(3) ?
O3 C1 C2 C3 -179.6(3) ?
C6 C1 C2 C3 -0.7(5) ?
O3 C1 C2 C19 0.4(5) ?
C6 C1 C2 C19 179.3(3) ?
C1 C2 C3 C4 -1.6(6) ?
C19 C2 C3 C4 178.5(3) ?
C2 C3 C4 C5 1.9(6) ?
C2 C3 C4 C23 -178.8(3) ?
C3 C4 C5 C6 0.0(5) ?
C23 C4 C5 C6 -179.3(3) ?
O3 C1 C6 C5 -178.6(3) ?
C2 C1 C6 C5 2.5(6) ?
O3 C1 C6 C7 4.7(5) ?
C2 C1 C6 C7 -174.2(3) ?
C4 C5 C6 C1 -2.2(6) ?
C4 C5 C6 C7 174.5(3) ?
C17 N8 C7 C6 -57.3(4) ?
C9 N8 C7 C6 -176.0(3) ?
Mo1 N8 C7 C6 64.4(3) ?
C1 C6 C7 N8 -56.5(5) ?
C5 C6 C7 N8 126.8(4) ?
C7 N8 C9 C18 -27.6(4) ?
Mo1 N8 C9 C18 94.2(3) ?
C7 N8 C9 C10 -151.8(3) ?
C17 N8 C9 C10 89.2(3) ?
Mo1 N8 C9 C10 -30.1(3) ?
Mo1 O4 C10 C11 175.6(2) ?
Mo1 O4 C10 C9 -58.6(3) ?
C18 C9 C10 O4 -72.5(4) ?
N8 C9 C10 C11 176.0(3) ?
C18 C9 C10 C11 50.3(4) ?
O4 C10 C11 C16 -147.7(3) ?
C9 C10 C11 C16 91.1(4) ?
O4 C10 C11 C12 32.9(5) ?
C9 C10 C11 C12 -88.3(4) ?
C16 C11 C12 C13 -0.8(6) ?
C10 C11 C12 C13 178.6(4) ?
C11 C12 C13 C14 -0.1(6) ?
C12 C13 C14 C15 0.4(6) ?
C13 C14 C15 C16 0.3(7) ?
C12 C11 C16 C15 1.6(6) ?
C10 C11 C16 C15 -177.9(4) ?
C14 C15 C16 C11 -1.3(7) ?
C3 C2 C19 C20 122.5(4) ?
C1 C2 C19 C20 -57.5(5) ?
C3 C2 C19 C22 2.1(5) ?
C1 C2 C19 C22 -177.9(3) ?
C3 C2 C19 C21 -117.0(4) ?
C1 C2 C19 C21 63.0(4) ?
C5 C4 C23 C24 114.4(4) ?
C3 C4 C23 C24 -65.0(4) ?
C5 C4 C23 C25 -5.7(5) ?
C3 C4 C23 C25 174.9(4) ?
C5 C4 C23 C26 -125.0(4) ?
C3 C4 C23 C26 55.7(5) ?
Mo2 O8 C31 C36 -56.0(4) ?
Mo2 O8 C31 C32 127.3(3) ?
O8 C31 C32 C33 -177.5(3) ?
C36 C31 C32 C33 5.8(5) ?
O8 C31 C32 C49 4.2(5) ?
C36 C31 C32 C49 -172.4(3) ?
C31 C32 C33 C34 -1.3(6) ?
C49 C32 C33 C34 176.9(4) ?
C32 C33 C34 C35 -2.4(6) ?
C32 C33 C34 C53 177.7(4) ?
C33 C34 C35 C36 1.7(6) ?
C53 C34 C35 C36 -178.4(4) ?
C34 C35 C36 C31 2.7(6) ?
C34 C35 C36 C37 -174.3(4) ?
O8 C31 C36 C35 176.6(3) ?
C32 C31 C36 C35 -6.6(6) ?
O8 C31 C36 C37 -6.2(5) ?
C32 C31 C36 C37 170.5(3) ?
C47 N38 C37 C36 65.0(4) ?
C39 N38 C37 C36 -172.6(3) ?
Mo2 N38 C37 C36 -56.1(4) ?
C35 C36 C37 N38 -120.4(4) ?
C31 C36 C37 N38 62.5(5) ?
C37 N38 C39 C48 -75.1(4) ?
Mo2 N38 C39 C48 164.8(3) ?
C47 N38 C39 C40 -85.2(4) ?
C37 N38 C39 C40 154.6(3) ?
Mo2 N38 C39 C40 34.5(3) ?
Mo2 O9 C40 C41 -139.2(3) ?
Mo2 O9 C40 C39 -8.6(5) ?
C48 C39 C40 O9 -152.6(3) ?
N38 C39 C40 C41 105.0(4) ?
C48 C39 C40 C41 -25.7(5) ?
O9 C40 C41 C42 32.9(5) ?
C39 C40 C41 C42 -93.5(4) ?
O9 C40 C41 C46 -144.5(4) ?
C39 C40 C41 C46 89.2(5) ?
C46 C41 C42 C43 0.1(6) ?
C40 C41 C42 C43 -177.2(4) ?
C41 C42 C43 C44 0.1(6) ?
C42 C43 C44 C45 -0.8(7) ?
C43 C44 C45 C46 1.4(7) ?
C44 C45 C46 C41 -1.2(7) ?
C42 C41 C46 C45 0.4(6) ?
C40 C41 C46 C45 177.9(4) ?
C33 C32 C49 C52 1.6(5) ?
C31 C32 C49 C52 179.8(4) ?
C33 C32 C49 C51 -118.3(4) ?
C31 C32 C49 C51 59.9(5) ?
C33 C32 C49 C50 120.3(4) ?
C31 C32 C49 C50 -61.5(5) ?
C35 C34 C53 C54 121.0(4) ?
C33 C34 C53 C54 -59.1(5) ?
C35 C34 C53 C55 1.8(6) ?
C33 C34 C53 C55 -178.3(4) ?
C35 C34 C53 C56 -118.4(4) ?
C33 C34 C53 C56 61.5(5) ?
